data_4021533
loop_
_publ_author_name
'Gonzalo Jim\'enez-Os\'es'
'Francisco Corzana'
'Jes\'us H. Busto'
'Marta P\'erez-Fern\'andez'
'Jes\'us M. Peregrina'
'Alberto Avenoza'

_publ_contact_author_address
;     
'Departamento de Quimica, Universidad de La Rioja, 
Grupo de Sintesis Quimica de La Rioja, U.A.-C.S.I.C., E-26006 Logrono, Spain'
;
_publ_contact_author_email alberto.avenoza@dq.unirioja.es
_publ_contact_author_name 'Alberto Avenoza'
_publ_section_title
;
 Conformational Analysis of 2-Substituted Cyclobutane--amino Acid
 Derivatives. A Synergistic Experimental and Computational Study
;
_journal_name_full 'Journal of Organic Chemistry'
_journal_page_first 1869
_journal_page_last 1878
_journal_paper_doi 10.1021/jo0521955
_journal_volume 71
_journal_year 2006
_chemical_formula_sum 'C10 H17 N O5'
_chemical_formula_weight 231.25
_chemical_name_common noe.mom
_chemical_name_systematic
; 
 noe.mom 
;
_space_group_IT_number 33
_symmetry_cell_setting orthorhombic
_symmetry_space_group_name_Hall 'P 2c -2n'
_symmetry_space_group_name_H-M 'P n a 21'
_atom_sites_solution_hydrogens geom
_atom_sites_solution_primary direct
_atom_sites_solution_secondary difmap
_audit_creation_method SHELXL-97
_cell_angle_alpha 90.00
_cell_angle_beta 90.00
_cell_angle_gamma 90.00
_cell_formula_units_Z 4
_cell_length_a 9.3700(4)
_cell_length_b 13.6508(6)
_cell_length_c 9.4240(4)
_cell_measurement_reflns_used 6659
_cell_measurement_temperature 223(2)
_cell_measurement_theta_max 27.88
_cell_measurement_theta_min 0.21
_cell_volume 1205.40(9)
_computing_cell_refinement 'HKL Scalepack (Otwinowski & Minor 1997)'
_computing_data_collection KappaCCD
_computing_data_reduction 'Denzo and Scalepak (Otwinowski 1997'
_computing_molecular_graphics ORTEP-III
_computing_structure_refinement 'SHELXL-97 (Sheldrick, 1997)'
_computing_structure_solution 'SHELXS-97 (Sheldrick, 1990)'
_diffrn_ambient_temperature 223(2)
_diffrn_measured_fraction_theta_full 0.991
_diffrn_measured_fraction_theta_max 0.991
_diffrn_measurement_device_type KappaCCD
_diffrn_measurement_method CCD
_diffrn_radiation_monochromator graphite
_diffrn_radiation_source 'normal-focus sealed tube'
_diffrn_radiation_type MoK\a
_diffrn_radiation_wavelength 0.71073
_diffrn_reflns_av_R_equivalents 0.0994
_diffrn_reflns_av_sigmaI/netI 0.0978
_diffrn_reflns_limit_h_max 10
_diffrn_reflns_limit_h_min -12
_diffrn_reflns_limit_k_max 17
_diffrn_reflns_limit_k_min -14
_diffrn_reflns_limit_l_max 10
_diffrn_reflns_limit_l_min -12
_diffrn_reflns_number 8798
_diffrn_reflns_theta_full 27.89
_diffrn_reflns_theta_max 27.89
_diffrn_reflns_theta_min 1.49
_exptl_absorpt_coefficient_mu 0.102
_exptl_absorpt_correction_type none
_exptl_crystal_colour Colourless
_exptl_crystal_density_diffrn 1.275
_exptl_crystal_density_meas 0
_exptl_crystal_density_method 'not measured'
_exptl_crystal_description Needle
_exptl_crystal_F_000 496
_exptl_crystal_size_max 0.62
_exptl_crystal_size_mid 0.12
_exptl_crystal_size_min 0.12
_refine_diff_density_max 0.172
_refine_diff_density_min -0.159
_refine_diff_density_rms 0.039
_refine_ls_abs_structure_details 'Flack H D (1983), Acta Cryst. A39, 876-881'
_refine_ls_abs_structure_Flack 1.9(17)
_refine_ls_extinction_method none
_refine_ls_goodness_of_fit_ref 1.023
_refine_ls_hydrogen_treatment mixed
_refine_ls_matrix_type full
_refine_ls_number_parameters 145
_refine_ls_number_reflns 2706
_refine_ls_number_restraints 1
_refine_ls_restrained_S_all 1.023
_refine_ls_R_factor_all 0.1118
_refine_ls_R_factor_gt 0.0582
_refine_ls_shift/su_max 0.000
_refine_ls_shift/su_mean 0.000
_refine_ls_structure_factor_coef Fsqd
_refine_ls_weighting_details 'calc w=1/[\s^2^(Fo^2^)+(0.0726P)^2^+0.0000P] where P=(Fo^2^+2Fc^2^)/3'
_refine_ls_weighting_scheme calc
_refine_ls_wR_factor_gt 0.1286
_refine_ls_wR_factor_ref 0.1503
_reflns_number_gt 1682
_reflns_number_total 2706
_reflns_threshold_expression >2sigma(I)
_cod_data_source_file jo0521955si20051021_012935.cif
_cod_depositor_comments
;
The following automatic conversions were performed:
'_symmetry_cell_setting' value 'Orthorhombic' changed to 'orthorhombic'
according to '/home/saulius/struct/CIF-dictionaries/cif_core.dic'
dictionary named 'cif_core.dic' version 2.4.1 from 2010-06-29.

Automatic conversion script
Id: cif_fix_enum 1527 2010-12-29 10:47:43Z saulius 
;
_cod_original_formula_sum 'C10 H17 N1 O5'
_cod_database_code 4021533

loop_
_symmetry_equiv_pos_as_xyz
'x, y, z'
'-x, -y, z+1/2'
'-x+1/2, y+1/2, z+1/2'
'x+1/2, -y+1/2, z'

loop_
_atom_site_label
_atom_site_type_symbol
_atom_site_fract_x
_atom_site_fract_y
_atom_site_fract_z
_atom_site_U_iso_or_equiv
_atom_site_adp_type
_atom_site_occupancy
_atom_site_symmetry_multiplicity
_atom_site_calc_flag
_atom_site_refinement_flags
O1 O 0.3317(2) 0.12369(16) 0.5349(2) 0.0469(6) Uani 1 1 d .
O2 O 0.1500(2) 0.20347(15) 0.4336(2) 0.0493(6) Uani 1 1 d .
O3 O 0.3757(2) 0.18752(15) 0.1876(2) 0.0514(6) Uani 1 1 d .
O4 O 0.2780(2) 0.22244(15) -0.0364(2) 0.0537(6) Uani 1 1 d .
C5 C 0.3334(3) 0.0891(2) 0.1990(3) 0.0419(7) Uani 1 1 d .
H5 H 0.2902 0.0739 0.1093 0.050 Uiso 1 1 d R
O6 O 0.0139(3) 0.0046(2) 0.4987(2) 0.0563(6) Uani 1 1 d .
N7 N 0.0826(3) 0.04260(17) 0.2787(2) 0.0392(6) Uani 1 1 d .
H7 H 0.0567 0.0532 0.1813 0.047 Uiso 1 1 d R
C8 C 0.2431(3) 0.1296(2) 0.4429(3) 0.0362(6) Uani 1 1 d .
C9 C -0.0162(4) 0.0137(2) 0.3722(3) 0.0397(7) Uani 1 1 d .
C10 C 0.2298(3) 0.0585(2) 0.3209(3) 0.0365(7) Uani 1 1 d .
C11 C 0.3267(3) -0.0319(2) 0.3414(3) 0.0468(8) Uani 1 1 d .
H11A H 0.3396 -0.0438 0.4410 0.056 Uiso 1 1 d R
H11B H 0.2827 -0.0880 0.2983 0.056 Uiso 1 1 d R
C12 C -0.1613(4) -0.0050(3) 0.3159(4) 0.0516(8) Uani 1 1 d .
H12A H -0.1640 0.0068 0.2155 0.062 Uiso 1 1 d R
H12B H -0.2284 0.0372 0.3626 0.062 Uiso 1 1 d R
H12C H -0.1858 -0.0721 0.3343 0.062 Uiso 1 1 d R
C13 C 0.1606(4) 0.2748(3) 0.5455(4) 0.0643(11) Uani 1 1 d .
H13A H 0.0909 0.3254 0.5314 0.077 Uiso 1 1 d R
H13B H 0.2545 0.3029 0.5440 0.077 Uiso 1 1 d R
H13C H 0.1446 0.2436 0.6354 0.077 Uiso 1 1 d R
C14 C 0.4100(4) 0.2364(3) -0.1067(4) 0.0613(10) Uani 1 1 d .
H14A H 0.4015 0.2172 -0.2043 0.074 Uiso 1 1 d R
H14B H 0.4824 0.1976 -0.0616 0.074 Uiso 1 1 d R
H14C H 0.4355 0.3044 -0.1014 0.074 Uiso 1 1 d R
C15 C 0.2820(4) 0.2476(3) 0.1055(4) 0.0569(9) Uani 1 1 d .
H15A H 0.1869 0.2418 0.1424 0.068 Uiso 1 1 d R
H15B H 0.3128 0.3145 0.1124 0.068 Uiso 1 1 d R
C16 C 0.4448(4) 0.0200(2) 0.2593(4) 0.0541(8) Uani 1 1 d .
H16A H 0.4920 -0.0141 0.1835 0.065 Uiso 1 1 d R
H16B H 0.5134 0.0576 0.3118 0.065 Uiso 1 1 d R

loop_
_atom_site_aniso_label
_atom_site_aniso_U_11
_atom_site_aniso_U_22
_atom_site_aniso_U_33
_atom_site_aniso_U_23
_atom_site_aniso_U_13
_atom_site_aniso_U_12
O1 0.0425(12) 0.0610(14) 0.0371(11) -0.0027(10) -0.0118(11) 0.0022(10)
O2 0.0480(13) 0.0544(13) 0.0454(11) -0.0068(11) -0.0103(11) 0.0109(11)
O3 0.0498(13) 0.0581(14) 0.0464(12) -0.0002(11) -0.0011(11) -0.0166(11)
O4 0.0494(14) 0.0611(13) 0.0504(13) 0.0039(10) 0.0011(12) -0.0048(11)
C5 0.0374(16) 0.0557(18) 0.0324(15) -0.0058(15) 0.0031(13) -0.0051(14)
O6 0.0487(14) 0.0912(16) 0.0291(11) 0.0038(10) -0.0010(10) -0.0141(12)
N7 0.0359(14) 0.0542(14) 0.0275(11) -0.0008(10) -0.0036(11) -0.0046(12)
C8 0.0266(15) 0.0487(17) 0.0332(13) 0.0034(13) -0.0002(13) 0.0000(13)
C9 0.0431(19) 0.0494(19) 0.0266(14) -0.0023(12) -0.0004(14) -0.0068(15)
C10 0.0327(16) 0.0483(16) 0.0284(12) -0.0013(13) -0.0003(12) -0.0007(13)
C11 0.0447(19) 0.0492(19) 0.0464(18) -0.0073(14) -0.0001(16) 0.0032(15)
C12 0.0438(19) 0.073(2) 0.0383(15) -0.0006(15) 0.0035(15) -0.0070(16)
C13 0.069(3) 0.063(2) 0.060(2) -0.0176(18) -0.003(2) 0.0168(19)
C14 0.055(2) 0.070(2) 0.059(2) 0.0074(17) 0.0106(18) 0.0044(19)
C15 0.055(2) 0.059(2) 0.057(2) 0.0029(18) 0.0042(19) 0.0010(18)
C16 0.0387(18) 0.070(2) 0.0531(18) -0.0114(18) 0.0072(16) 0.0049(16)

loop_
_atom_type_symbol
_atom_type_description
_atom_type_scat_dispersion_real
_atom_type_scat_dispersion_imag
_atom_type_scat_source
C C 0.0033 0.0016 'International Tables Vol C Tables 4.2.6.8 and 6.1.1.4'
H H 0.0000 0.0000 'International Tables Vol C Tables 4.2.6.8 and 6.1.1.4'
N N 0.0061 0.0033 'International Tables Vol C Tables 4.2.6.8 and 6.1.1.4'
O O 0.0106 0.0060 'International Tables Vol C Tables 4.2.6.8 and 6.1.1.4'

loop_
_geom_angle_atom_site_label_1
_geom_angle_atom_site_label_2
_geom_angle_atom_site_label_3
_geom_angle
C8 O2 C13 114.7(2)
C5 O3 C15 114.6(3)
C15 O4 C14 113.3(3)
O3 C5 C16 115.4(2)
O3 C5 C10 119.2(2)
C16 C5 C10 89.2(2)
O3 C5 H5 104.9
C16 C5 H5 119.0
C10 C5 H5 109.1
C9 N7 C10 121.4(2)
C9 N7 H7 119.9
C10 N7 H7 118.6
O1 C8 O2 123.2(3)
O1 C8 C10 124.3(3)
O2 C8 C10 112.4(2)
O6 C9 N7 120.6(3)
O6 C9 C12 122.6(3)
N7 C9 C12 116.8(3)
N7 C10 C8 112.5(2)
N7 C10 C11 118.2(2)
C8 C10 C11 111.7(2)
N7 C10 C5 115.5(2)
C8 C10 C5 109.7(2)
C11 C10 C5 86.6(2)
C16 C11 C10 89.5(2)
C16 C11 H11A 118.9
C10 C11 H11A 109.4
C16 C11 H11B 117.8
C10 C11 H11B 109.4
H11A C11 H11B 109.5
C9 C12 H12A 110.3
C9 C12 H12B 109.4
H12A C12 H12B 109.5
C9 C12 H12C 108.6
H12A C12 H12C 109.5
H12B C12 H12C 109.5
O2 C13 H13A 109.8
O2 C13 H13B 108.9
H13A C13 H13B 109.5
O2 C13 H13C 109.7
H13A C13 H13C 109.5
H13B C13 H13C 109.5
O4 C14 H14A 109.9
O4 C14 H14B 109.7
H14A C14 H14B 109.5
O4 C14 H14C 108.9
H14A C14 H14C 109.5
H14B C14 H14C 109.5
O4 C15 O3 113.5(3)
O4 C15 H15A 107.8
O3 C15 H15A 109.1
O4 C15 H15B 108.1
O3 C15 H15B 108.9
H15A C15 H15B 109.5
C5 C16 C11 88.9(2)
C5 C16 H16A 109.8
C11 C16 H16A 119.2
C5 C16 H16B 108.7
C11 C16 H16B 118.2
H16A C16 H16B 109.5

loop_
_geom_bond_atom_site_label_1
_geom_bond_atom_site_label_2
_geom_bond_distance
O1 C8 1.203(3)
O2 C8 1.336(3)
O2 C13 1.438(4)
O3 C5 1.404(4)
O3 C15 1.429(4)
O4 C15 1.381(4)
O4 C14 1.415(4)
C5 C16 1.517(4)
C5 C10 1.560(4)
C5 H5 0.9599
O6 C9 1.232(3)
N7 C9 1.337(4)
N7 C10 1.452(4)
N7 H7 0.9599
C8 C10 1.510(4)
C9 C12 1.481(5)
C10 C11 1.544(4)
C11 C16 1.524(5)
C11 H11A 0.9600
C11 H11B 0.9601
C12 H12A 0.9599
C12 H12B 0.9601
C12 H12C 0.9601
C13 H13A 0.9600
C13 H13B 0.9599
C13 H13C 0.9600
C14 H14A 0.9600
C14 H14B 0.9601
C14 H14C 0.9598
C15 H15A 0.9600
C15 H15B 0.9599
C16 H16A 0.9600
C16 H16B 0.9599
